data_1551238
loop_
_publ_author_name
'Fugu, Mohammed B.'
'Ellaby, Rebecca J.'
'O'Connor, Helen M'
'Pitak, Mateusz B.'
'Klooster, Wim'
'Horton, Peter N.'
'Coles, Simon J.'
'Al-Mashhadani, Mohammed H'
'Perepichka, Igor F.'
'Brechin, Euan K.'
'Jones, Leigh F.'

_publ_section_title
;
 Mono- and ditopic hydroxamate ligands towards discrete and extended
 network architectures.
;
_journal_issue 27
_journal_name_full 'Dalton transactions (Cambridge, England : 2003)'
_journal_page_first 10180
_journal_page_last 10190
_journal_paper_doi 10.1039/c9dt01531k
_journal_volume 48
_journal_year 2019
_chemical_absolute_configuration ad
_chemical_formula_moiety 'C16 H18 N4 O4 Zn1 (C2 H8 O2)'
_chemical_formula_sum 'C18 H26 N4 O6 Zn'
_chemical_formula_weight 459.80
_chemical_name_common '[Zn1]n'
_chemical_properties_physical Hygroscopic
_space_group_crystal_system orthorhombic
_space_group_IT_number 27
_space_group_name_Hall 'P 2 -2c'
_space_group_name_H-M_alt 'P c c 2'
_symmetry_space_group_name_Hall 'P 2 -2c'
_symmetry_space_group_name_H-M 'P c c 2'
_atom_sites_solution_hydrogens geom
_audit_creation_method SHELXL-2018/3
_audit_update_record
;
2019-05-20 deposited with the CCDC.    2019-06-04 downloaded from the CCDC.
;
_cell_angle_alpha 90
_cell_angle_beta 90
_cell_angle_gamma 90
_cell_formula_units_Z 2
_cell_length_a 14.3459(4)
_cell_length_b 10.8600(3)
_cell_length_c 6.3652(2)
_cell_measurement_reflns_used 9998
_cell_measurement_temperature 100.0(2)
_cell_measurement_theta_max 31.6110
_cell_measurement_theta_min 2.3250
_cell_volume 991.68(5)
_computing_cell_refinement 'crysalispro 1.171.39.30d (rigaku od, 2017)'
_computing_data_collection 'crysalispro 1.171.39.30d (rigaku od, 2017)'
_computing_data_reduction 'crysalispro 1.171.39.30d (rigaku od, 2017)'
_computing_molecular_graphics 'ORTEX - P. McArdle, J.Appl.Cryst.,1995,28,65-65.'
_computing_publication_material 'Oscail - P. McArdle, J.Appl.Cryst.,2017,50,320-326.'
_computing_structure_refinement 'SHELXL-2018/3 (Sheldrick, 2018)'
_computing_structure_solution 'SHELXT - G.M.Sheldrick,Acta Crystallogr.A71(2015)3-8.'
_diffrn_ambient_temperature 100.0(2)
_diffrn_measured_fraction_theta_full 0.996
_diffrn_measured_fraction_theta_max 0.996
_diffrn_measurement_device_type 'xtalab afc12 (rcd3): kappa single'
_diffrn_measurement_method '\w scans'
_diffrn_radiation_type MoK\a
_diffrn_radiation_wavelength 0.71075
_diffrn_reflns_av_R_equivalents 0.0335
_diffrn_reflns_av_unetI/netI 0.0159
_diffrn_reflns_Laue_measured_fraction_full 0.996
_diffrn_reflns_Laue_measured_fraction_max 0.996
_diffrn_reflns_limit_h_max 17
_diffrn_reflns_limit_h_min -17
_diffrn_reflns_limit_k_max 13
_diffrn_reflns_limit_k_min -13
_diffrn_reflns_limit_l_max 7
_diffrn_reflns_limit_l_min -7
_diffrn_reflns_number 17587
_diffrn_reflns_point_group_measured_fraction_full 0.986
_diffrn_reflns_point_group_measured_fraction_max 0.986
_diffrn_reflns_theta_full 25.242
_diffrn_reflns_theta_max 25.346
_diffrn_reflns_theta_min 1.875
_diffrn_source 'fine-focus sealed x-ray tube'
_exptl_absorpt_coefficient_mu 1.282
_exptl_absorpt_correction_T_max 1.00000
_exptl_absorpt_correction_T_min 0.57837
_exptl_absorpt_correction_type multi-scan
_exptl_absorpt_process_details
;
crysalispro 1.171.39.30d (rigaku oxford diffraction, 2017)
empirical absorption correction using spherical harmonics,
 implemented in scale3 abspack scaling algorithm.
;
_exptl_crystal_colour Colourless
_exptl_crystal_density_diffrn 1.540
_exptl_crystal_description Parallelepiped
_exptl_crystal_F_000 480
_exptl_crystal_preparation Luminescent
_exptl_crystal_recrystallization_method 'Re-crystallisation from solvent: methanol'
_exptl_crystal_size_max 0.30
_exptl_crystal_size_mid 0.03
_exptl_crystal_size_min 0.01
_refine_diff_density_max 3.252
_refine_diff_density_min -0.305
_refine_diff_density_rms 0.119
_refine_ls_abs_structure_details
;
 Flack x determined using 754 quotients [(I+)-(I-)]/[(I+)+(I-)]
 (Parsons, Flack and Wagner, Acta Cryst. B69 (2013) 249-259).
;
_refine_ls_abs_structure_Flack 0.00(2)
_refine_ls_extinction_method none
_refine_ls_goodness_of_fit_ref 1.044
_refine_ls_hydrogen_treatment constr
_refine_ls_matrix_type full
_refine_ls_number_parameters 135
_refine_ls_number_reflns 1787
_refine_ls_number_restraints 1
_refine_ls_restrained_S_all 1.044
_refine_ls_R_factor_all 0.0462
_refine_ls_R_factor_gt 0.0457
_refine_ls_shift/su_max 0.000
_refine_ls_shift/su_mean 0.000
_refine_ls_structure_factor_coef Fsqd
_refine_ls_weighting_details 'w=1/[\s^2^(Fo^2^)+(0.1064P)^2^+0.1036P] where P=(Fo^2^+2Fc^2^)/3'
_refine_ls_weighting_scheme calc
_refine_ls_wR_factor_gt 0.1160
_refine_ls_wR_factor_ref 0.1165
_reflns_Friedel_coverage 0.791
_reflns_Friedel_fraction_full 0.974
_reflns_Friedel_fraction_max 0.974
_reflns_number_gt 1758
_reflns_number_total 1787
_reflns_threshold_expression 'I > 2\s(I)'
_cod_data_source_file c9dt01531k2.cif
_cod_data_source_block bfm93a
_cod_depositor_comments 'Adding full bibliography for 1551234--1551240.cif.'
_cod_database_code 1551238
_shelx_shelxl_version_number 2018/3
_shelx_space_group_comment
;
The symmetry employed for this shelxl refinement is uniquely defined
by the following loop, which should always be used as a source of
symmetry information in preference to the above space-group names.
They are only intended as comments.
;
_shelx_estimated_absorpt_t_min 0.883
_shelx_estimated_absorpt_t_max 0.969

loop_
_space_group_symop_operation_xyz
'x, y, z'
'-x, -y, z'
'x, -y, z+1/2'
'-x, y, z+1/2'

loop_
_atom_site_label
_atom_site_type_symbol
_atom_site_fract_x
_atom_site_fract_y
_atom_site_fract_z
_atom_site_U_iso_or_equiv
_atom_site_adp_type
_atom_site_occupancy
_atom_site_site_symmetry_order
_atom_site_calc_flag
_atom_site_refinement_flags_posn
_atom_site_refinement_flags_adp
_atom_site_refinement_flags_occupancy
Zn1 Zn 0.500000 0.500000 0.4452(3) 0.0078(3) Uani 1 2 d S T P
O1 O 0.49162(17) 0.3731(3) 0.6990(13) 0.0094(6) Uani 1 1 d . . .
N1 N 0.4070(2) 0.3108(3) 0.6772(6) 0.0105(7) Uani 1 1 d . . .
H1 H 0.397467 0.241517 0.745514 0.013 Uiso 1 1 calc R U .
C1 C 0.3414(3) 0.3558(3) 0.5544(6) 0.0097(7) Uani 1 1 d . . .
O2 O 0.35654(19) 0.4526(3) 0.4487(5) 0.0115(6) Uani 1 1 d . . .
N2 N 0.2085(2) 0.3701(4) 0.2066(7) 0.0182(8) Uani 1 1 d . . .
H2 H 0.265793 0.397228 0.188479 0.022 Uiso 1 1 calc R U .
C2 C 0.2525(3) 0.2848(4) 0.5481(7) 0.0137(8) Uani 1 1 d . . .
O3 O 0.4155(2) 0.1700(3) 0.0432(5) 0.0234(8) Uani 1 1 d . . .
H3 H 0.437879 0.230813 0.107278 0.035 Uiso 1 1 calc R U .
C3 C 0.1894(3) 0.2986(4) 0.3765(7) 0.0143(8) Uani 1 1 d . . .
C4 C 0.1053(3) 0.2304(4) 0.3848(8) 0.0169(10) Uani 1 1 d . . .
H4 H 0.060056 0.241419 0.277480 0.020 Uiso 1 1 calc R U .
C5 C 0.0880(3) 0.1491(4) 0.5439(9) 0.0208(10) Uani 1 1 d . . .
H5 H 0.032029 0.102268 0.541457 0.025 Uiso 1 1 calc R U .
C6 C 0.1500(3) 0.1332(4) 0.7089(9) 0.0225(10) Uani 1 1 d . . .
H6 H 0.137428 0.075891 0.818110 0.027 Uiso 1 1 calc R U .
C7 C 0.2310(3) 0.2033(4) 0.7101(8) 0.0177(9) Uani 1 1 d . . .
H7 H 0.272952 0.195501 0.824794 0.021 Uiso 1 1 calc R U .
C8 C 0.1380(3) 0.4030(4) 0.0549(8) 0.0218(10) Uani 1 1 d . . .
H8C H 0.165612 0.455089 -0.054277 0.033 Uiso 1 1 calc R U .
H8B H 0.087744 0.448109 0.125362 0.033 Uiso 1 1 calc R U .
H8A H 0.112666 0.328094 -0.009279 0.033 Uiso 1 1 calc R U .
C9 C 0.3808(4) 0.0830(4) 0.1914(9) 0.0273(10) Uani 1 1 d . . .
H9B H 0.383438 0.000185 0.130477 0.041 Uiso 1 1 calc R U .
H9A H 0.316131 0.103279 0.226712 0.041 Uiso 1 1 calc R U .
H9C H 0.419055 0.085658 0.318895 0.041 Uiso 1 1 calc R U .

loop_
_atom_site_aniso_label
_atom_site_aniso_U_11
_atom_site_aniso_U_22
_atom_site_aniso_U_33
_atom_site_aniso_U_23
_atom_site_aniso_U_13
_atom_site_aniso_U_12
Zn1 0.0095(4) 0.0076(4) 0.0062(4) 0.000 0.000 -0.00133(19)
O1 0.0105(13) 0.0093(14) 0.0084(16) -0.002(2) 0.0002(15) -0.0037(9)
N1 0.0119(15) 0.0093(16) 0.0102(17) 0.0016(14) 0.0011(14) -0.0035(11)
C1 0.0127(19) 0.0102(17) 0.0061(18) -0.0036(16) 0.0042(15) 0.0003(14)
O2 0.0092(12) 0.0111(14) 0.0142(13) 0.0018(13) -0.0004(10) -0.0001(11)
N2 0.0139(16) 0.0220(19) 0.0188(18) 0.0033(16) -0.0027(15) -0.0038(14)
C2 0.0133(18) 0.0106(18) 0.017(2) 0.0000(17) 0.0054(17) -0.0018(15)
O3 0.0385(19) 0.0147(15) 0.0170(17) 0.0052(14) -0.0054(13) -0.0124(13)
C3 0.0127(18) 0.0113(19) 0.019(2) -0.0050(17) 0.0005(16) 0.0001(16)
C4 0.015(2) 0.014(2) 0.022(2) -0.0067(18) 0.0019(16) -0.0023(16)
C5 0.016(2) 0.012(2) 0.034(3) -0.009(2) 0.0025(19) -0.0049(16)
C6 0.021(2) 0.015(2) 0.031(3) 0.003(2) 0.008(2) -0.0040(17)
C7 0.015(2) 0.017(2) 0.020(2) 0.003(2) 0.0042(18) -0.0001(16)
C8 0.018(2) 0.026(2) 0.021(2) -0.002(2) -0.0083(17) -0.0027(17)
C9 0.046(3) 0.017(2) 0.019(2) 0.002(2) 0.009(2) -0.006(2)

loop_
_atom_type_symbol
_atom_type_description
_atom_type_scat_dispersion_real
_atom_type_scat_dispersion_imag
_atom_type_scat_source
C C 0.0033 0.0016 'International Tables Vol C Tables 4.2.6.8 and 6.1.1.4'
H H 0.0000 0.0000 'International Tables Vol C Tables 4.2.6.8 and 6.1.1.4'
N N 0.0061 0.0033 'International Tables Vol C Tables 4.2.6.8 and 6.1.1.4'
O O 0.0106 0.0060 'International Tables Vol C Tables 4.2.6.8 and 6.1.1.4'
Zn Zn 0.2839 1.4301 'International Tables Vol C Tables 4.2.6.8 and 6.1.1.4'

loop_
_geom_angle_atom_site_label_1
_geom_angle_atom_site_label_2
_geom_angle_atom_site_label_3
_geom_angle
_geom_angle_site_symmetry_1
_geom_angle_site_symmetry_3
O1 Zn1 O1 82.9(3) 4_654 3_564
O1 Zn1 O2 84.47(13) 4_654 .
O1 Zn1 O2 96.46(11) 3_564 .
O1 Zn1 O2 96.46(11) 4_654 2_665
O1 Zn1 O2 84.47(13) 3_564 2_665
O2 Zn1 O2 178.8(2) . 2_665
O1 Zn1 O1 173.41(13) 4_654 2_665
O1 Zn1 O1 98.35(13) 3_564 2_665
O2 Zn1 O1 101.77(11) . 2_665
O2 Zn1 O1 77.27(13) 2_665 2_665
O1 Zn1 O1 98.35(13) 4_654 .
O1 Zn1 O1 173.41(13) 3_564 .
O2 Zn1 O1 77.27(13) . .
O2 Zn1 O1 101.77(11) 2_665 .
O1 Zn1 O1 81.2(3) 2_665 .
N1 O1 Zn1 116.3(4) . 3_565
N1 O1 Zn1 106.7(4) . .
Zn1 O1 Zn1 97.97(13) 3_565 .
C1 N1 O1 120.0(4) . .
C1 N1 H1 120.0 . .
O1 N1 H1 120.0 . .
O2 C1 N1 120.0(3) . .
O2 C1 C2 124.2(4) . .
N1 C1 C2 115.8(4) . .
C1 O2 Zn1 112.0(2) . .
C3 N2 C8 122.1(4) . .
C3 N2 H2 118.9 . .
C8 N2 H2 118.9 . .
C7 C2 C3 119.5(4) . .
C7 C2 C1 119.9(4) . .
C3 C2 C1 120.6(4) . .
C9 O3 H3 109.5 . .
N2 C3 C4 120.0(4) . .
N2 C3 C2 122.7(4) . .
C4 C3 C2 117.2(4) . .
C5 C4 C3 121.4(4) . .
C5 C4 H4 119.3 . .
C3 C4 H4 119.3 . .
C4 C5 C6 121.6(4) . .
C4 C5 H5 119.2 . .
C6 C5 H5 119.2 . .
C5 C6 C7 118.2(5) . .
C5 C6 H6 120.9 . .
C7 C6 H6 120.9 . .
C6 C7 C2 121.9(5) . .
C6 C7 H7 119.0 . .
C2 C7 H7 119.0 . .
N2 C8 H8C 109.5 . .
N2 C8 H8B 109.5 . .
H8C C8 H8B 109.5 . .
N2 C8 H8A 109.5 . .
H8C C8 H8A 109.5 . .
H8B C8 H8A 109.5 . .
O3 C9 H9B 109.5 . .
O3 C9 H9A 109.5 . .
H9B C9 H9A 109.5 . .
O3 C9 H9C 109.5 . .
H9B C9 H9C 109.5 . .
H9A C9 H9C 109.5 . .

loop_
_geom_bond_atom_site_label_1
_geom_bond_atom_site_label_2
_geom_bond_distance
_geom_bond_site_symmetry_2
Zn1 O1 2.091(6) 4_654
Zn1 O1 2.091(6) 3_564
Zn1 O2 2.122(3) .
Zn1 O2 2.122(3) 2_665
Zn1 O1 2.127(6) 2_665
Zn1 O1 2.127(6) .
O1 N1 1.396(4) .
N1 C1 1.317(6) .
N1 H1 0.8800 .
C1 O2 1.266(5) .
C1 C2 1.491(5) .
N2 C3 1.360(6) .
N2 C8 1.444(6) .
N2 H2 0.8800 .
C2 C7 1.393(7) .
C2 C3 1.426(6) .
O3 C9 1.425(6) .
O3 H3 0.8400 .
C3 C4 1.416(6) .
C4 C5 1.367(7) .
C4 H4 0.9500 .
C5 C6 1.387(8) .
C5 H5 0.9500 .
C6 C7 1.389(6) .
C6 H6 0.9500 .
C7 H7 0.9500 .
C8 H8C 0.9800 .
C8 H8B 0.9800 .
C8 H8A 0.9800 .
C9 H9B 0.9800 .
C9 H9A 0.9800 .
C9 H9C 0.9800 .
